data_4350757
loop_
_publ_author_name
'Adhikary, Anubendu'
'Schwartz, Jason R.'
'Meadows, Lonnie M.'
'Krause, Jeanette A.'
'Guan, Hairong'

_publ_section_title
;
 Interaction of alkynes with palladium POCOP-pincer hydride complexes and
 its unexpected relation to palladium-catalyzed hydrogenation of alkynes
;
_journal_issue 1
_journal_name_full 'Inorg. Chem. Front.'
_journal_page_first 71
_journal_paper_doi 10.1039/C3QI00073G
_journal_volume 1
_journal_year 2014
_chemical_formula_moiety 'C19 H34 O2 P2 Pd'
_chemical_formula_sum 'C19 H34 O2 P2 Pd'
_chemical_formula_weight 462.80
_space_group_IT_number 2
_space_group_name_Hall '-P 1'
_space_group_name_H-M_alt 'P -1'
_symmetry_cell_setting triclinic
_symmetry_space_group_name_Hall '-P 1'
_symmetry_space_group_name_H-M 'P -1'
_atom_sites_solution_hydrogens geom
_atom_sites_solution_primary direct
_atom_sites_solution_secondary difmap
_audit_creation_method SHELXL-97
_cell_angle_alpha 100.6670(10)
_cell_angle_beta 103.3720(10)
_cell_angle_gamma 101.5950(10)
_cell_formula_units_Z 2
_cell_length_a 8.0315(2)
_cell_length_b 10.3766(2)
_cell_length_c 14.2789(3)
_cell_measurement_reflns_used 6638
_cell_measurement_temperature 150(2)
_cell_measurement_theta_max 67.32
_cell_measurement_theta_min 3.28
_cell_volume 1100.12(4)
_computing_cell_refinement 'Bruker SAINT v7.66A'
_computing_data_collection 'Bruker SMART v5.634'
_computing_data_reduction 'Bruker SAINT v7.66A'
_computing_molecular_graphics 'Bruker SHELXTL v6.14'
_computing_publication_material 'Bruker SHELXTL v6.14'
_computing_structure_refinement 'Bruker SHELXTL v6.14'
_computing_structure_solution 'Bruker SHELXTL v6.14'
_diffrn_ambient_temperature 150(2)
_diffrn_measured_fraction_theta_full 0.951
_diffrn_measured_fraction_theta_max 0.951
_diffrn_measurement_device_type 'Bruker SMART6000 CCD'
_diffrn_measurement_method '\w scans'
_diffrn_radiation_monochromator graphite
_diffrn_radiation_source 'fine-focus sealed tube'
_diffrn_radiation_type CuK\a
_diffrn_radiation_wavelength 1.54178
_diffrn_reflns_av_R_equivalents 0.0278
_diffrn_reflns_av_sigmaI/netI 0.0341
_diffrn_reflns_limit_h_max 9
_diffrn_reflns_limit_h_min -9
_diffrn_reflns_limit_k_max 12
_diffrn_reflns_limit_k_min -12
_diffrn_reflns_limit_l_max 17
_diffrn_reflns_limit_l_min -16
_diffrn_reflns_number 9168
_diffrn_reflns_theta_full 67.46
_diffrn_reflns_theta_max 67.46
_diffrn_reflns_theta_min 3.28
_exptl_absorpt_coefficient_mu 8.235
_exptl_absorpt_correction_T_max 0.9222
_exptl_absorpt_correction_T_min 0.1845
_exptl_absorpt_correction_type multi-scan
_exptl_absorpt_process_details 'SADABS v2008/1 (Sheldrick)'
_exptl_crystal_colour colorless
_exptl_crystal_density_diffrn 1.397
_exptl_crystal_density_method 'not measured'
_exptl_crystal_description plate
_exptl_crystal_F_000 480
_exptl_crystal_size_max 0.31
_exptl_crystal_size_mid 0.26
_exptl_crystal_size_min 0.01
_refine_diff_density_max 1.183
_refine_diff_density_min -0.456
_refine_diff_density_rms 0.101
_refine_ls_extinction_method none
_refine_ls_goodness_of_fit_ref 1.057
_refine_ls_hydrogen_treatment constr
_refine_ls_matrix_type full
_refine_ls_number_parameters 226
_refine_ls_number_reflns 3781
_refine_ls_number_restraints 0
_refine_ls_restrained_S_all 1.057
_refine_ls_R_factor_all 0.0347
_refine_ls_R_factor_gt 0.0315
_refine_ls_shift/su_max 0.000
_refine_ls_shift/su_mean 0.000
_refine_ls_structure_factor_coef Fsqd
_refine_ls_weighting_details 'calc w=1/[\s^2^(Fo^2^)+(0.0564P)^2^+0.1015P] where P=(Fo^2^+2Fc^2^)/3'
_refine_ls_weighting_scheme calc
_refine_ls_wR_factor_gt 0.0803
_refine_ls_wR_factor_ref 0.0827
_reflns_number_gt 3489
_reflns_number_total 3781
_reflns_threshold_expression >2\s(I)
_cod_data_source_file c3qi00073g.txt
_cod_data_source_block 5B
_cod_depositor_comments
;
The following automatic conversions were performed:

data item '_symmetry_cell_setting' value 'Triclinic' was changed to
'triclinic' in accordance with the
/home/saulius/struct/COD-crude-data/automatic-downloads/DataCite-retrospective/RSC/depositions/lib/dictionaries/cif_core.dic
dictionary named 'cif_core.dic' version 2.4.2 last updated on
2011-04-26.

Automatic conversion script
Id: cif_fix_values 6909 2019-04-08 15:41:33Z antanas 
;
_cod_original_sg_symbol_H-M P-1
_cod_database_code 4350757

loop_
_symmetry_equiv_pos_as_xyz
'x, y, z'
'-x, -y, -z'

loop_
_atom_site_label
_atom_site_type_symbol
_atom_site_fract_x
_atom_site_fract_y
_atom_site_fract_z
_atom_site_U_iso_or_equiv
_atom_site_adp_type
_atom_site_occupancy
_atom_site_symmetry_multiplicity
_atom_site_calc_flag
_atom_site_refinement_flags
Pd Pd 0.06642(3) 0.26077(2) 0.282660(14) 0.02668(10) Uani 1 1 d .
P1 P -0.13100(10) 0.05548(7) 0.23451(5) 0.02682(17) Uani 1 1 d .
P2 P 0.20889(10) 0.46773(8) 0.27441(6) 0.02825(17) Uani 1 1 d .
O1 O -0.2647(3) 0.0513(2) 0.12590(15) 0.0337(5) Uani 1 1 d .
O2 O 0.0774(3) 0.5073(2) 0.18160(16) 0.0324(5) Uani 1 1 d .
C1 C -0.0932(4) 0.2794(3) 0.1561(2) 0.0256(6) Uani 1 1 d .
C2 C -0.2346(4) 0.1743(3) 0.0966(2) 0.0297(6) Uani 1 1 d .
C3 C -0.3482(4) 0.1824(3) 0.0093(2) 0.0313(6) Uani 1 1 d .
H3 H -0.4443 0.1080 -0.0295 0.038 Uiso 1 1 calc R
C4 C -0.3142(4) 0.3053(3) -0.0186(2) 0.0329(7) Uani 1 1 d .
H4 H -0.3888 0.3144 -0.0780 0.040 Uiso 1 1 calc R
C5 C -0.1744(4) 0.4140(3) 0.0380(2) 0.0298(6) Uani 1 1 d .
H5 H -0.1532 0.4971 0.0184 0.036 Uiso 1 1 calc R
C6 C -0.0670(4) 0.3987(3) 0.1235(2) 0.0297(6) Uani 1 1 d .
C7 C -0.0479(5) -0.0947(3) 0.2057(3) 0.0405(8) Uani 1 1 d .
H7 H 0.0302 -0.1013 0.2693 0.049 Uiso 1 1 calc R
C8 C 0.0689(7) -0.0722(5) 0.1365(4) 0.0695(13) Uani 1 1 d .
H8A H 0.1204 -0.1495 0.1242 0.104 Uiso 1 1 calc R
H8B H 0.1639 0.0110 0.1675 0.104 Uiso 1 1 calc R
H8C H -0.0028 -0.0635 0.0735 0.104 Uiso 1 1 calc R
C9 C -0.1906(6) -0.2281(4) 0.1648(3) 0.0567(11) Uani 1 1 d .
H9A H -0.1353 -0.3028 0.1507 0.085 Uiso 1 1 calc R
H9B H -0.2731 -0.2243 0.1036 0.085 Uiso 1 1 calc R
H9C H -0.2551 -0.2430 0.2139 0.085 Uiso 1 1 calc R
C10 C -0.2923(4) 0.0113(3) 0.3025(2) 0.0338(7) Uani 1 1 d .
H10 H -0.3838 -0.0728 0.2614 0.041 Uiso 1 1 calc R
C11 C -0.2003(5) -0.0167(4) 0.4007(2) 0.0417(8) Uani 1 1 d .
H11A H -0.2855 -0.0328 0.4393 0.062 Uiso 1 1 calc R
H11B H -0.1020 0.0618 0.4387 0.062 Uiso 1 1 calc R
H11C H -0.1548 -0.0969 0.3870 0.062 Uiso 1 1 calc R
C12 C -0.3827(5) 0.1260(4) 0.3195(3) 0.0513(9) Uani 1 1 d .
H12A H -0.4682 0.1032 0.3567 0.077 Uiso 1 1 calc R
H12B H -0.4444 0.1384 0.2554 0.077 Uiso 1 1 calc R
H12C H -0.2936 0.2100 0.3574 0.077 Uiso 1 1 calc R
C13 C 0.4120(4) 0.4821(4) 0.2354(3) 0.0384(7) Uani 1 1 d .
H13 H 0.4387 0.5696 0.2152 0.046 Uiso 1 1 calc R
C14 C 0.5684(4) 0.4828(4) 0.3209(3) 0.0503(9) Uani 1 1 d .
H14A H 0.6707 0.4756 0.2958 0.075 Uiso 1 1 calc R
H14B H 0.5358 0.4057 0.3495 0.075 Uiso 1 1 calc R
H14C H 0.5987 0.5675 0.3721 0.075 Uiso 1 1 calc R
C15 C 0.3823(5) 0.3647(4) 0.1450(3) 0.0512(9) Uani 1 1 d .
H15A H 0.4887 0.3745 0.1217 0.077 Uiso 1 1 calc R
H15B H 0.2816 0.3667 0.0917 0.077 Uiso 1 1 calc R
H15C H 0.3577 0.2782 0.1639 0.077 Uiso 1 1 calc R
C16 C 0.2487(4) 0.6182(3) 0.3751(3) 0.0375(7) Uani 1 1 d .
H16 H 0.3341 0.6075 0.4346 0.045 Uiso 1 1 calc R
C17 C 0.3286(5) 0.7507(4) 0.3529(3) 0.0506(9) Uani 1 1 d .
H17A H 0.3360 0.8267 0.4073 0.076 Uiso 1 1 calc R
H17B H 0.2538 0.7597 0.2909 0.076 Uiso 1 1 calc R
H17C H 0.4474 0.7513 0.3462 0.076 Uiso 1 1 calc R
C18 C 0.0737(5) 0.6200(4) 0.4012(3) 0.0521(10) Uani 1 1 d .
H18A H 0.0942 0.6957 0.4585 0.078 Uiso 1 1 calc R
H18B H 0.0282 0.5345 0.4175 0.078 Uiso 1 1 calc R
H18C H -0.0129 0.6309 0.3444 0.078 Uiso 1 1 calc R
C23 C 0.2320(4) 0.2414(4) 0.4161(2) 0.0381(8) Uani 1 1 d .
H23A H 0.3498 0.3025 0.4305 0.057 Uiso 1 1 calc R
H23B H 0.2418 0.1476 0.4085 0.057 Uiso 1 1 calc R
H23C H 0.1807 0.2651 0.4709 0.057 Uiso 1 1 calc R

loop_
_atom_site_aniso_label
_atom_site_aniso_U_11
_atom_site_aniso_U_22
_atom_site_aniso_U_33
_atom_site_aniso_U_23
_atom_site_aniso_U_13
_atom_site_aniso_U_12
Pd 0.02640(14) 0.03035(14) 0.02365(14) 0.01296(9) 0.00444(9) 0.00512(9)
P1 0.0296(4) 0.0264(4) 0.0249(4) 0.0112(3) 0.0050(3) 0.0065(3)
P2 0.0260(4) 0.0302(4) 0.0294(4) 0.0135(3) 0.0063(3) 0.0051(3)
O1 0.0393(12) 0.0294(11) 0.0271(11) 0.0117(9) -0.0003(9) 0.0040(9)
O2 0.0307(11) 0.0313(11) 0.0348(12) 0.0156(9) 0.0050(9) 0.0052(9)
C1 0.0266(14) 0.0305(15) 0.0218(14) 0.0102(11) 0.0065(11) 0.0090(12)
C2 0.0334(16) 0.0297(15) 0.0311(16) 0.0154(13) 0.0113(13) 0.0092(13)
C3 0.0340(16) 0.0355(16) 0.0215(14) 0.0081(12) 0.0032(12) 0.0066(13)
C4 0.0365(16) 0.0419(17) 0.0256(15) 0.0159(13) 0.0081(13) 0.0149(14)
C5 0.0341(16) 0.0328(15) 0.0291(15) 0.0162(13) 0.0110(13) 0.0127(13)
C6 0.0325(15) 0.0329(15) 0.0271(15) 0.0102(12) 0.0118(12) 0.0091(13)
C7 0.0467(19) 0.0424(18) 0.0367(18) 0.0103(15) 0.0099(15) 0.0219(16)
C8 0.081(3) 0.076(3) 0.075(3) 0.021(3) 0.044(3) 0.043(3)
C9 0.074(3) 0.0328(18) 0.055(2) 0.0019(16) 0.004(2) 0.0212(19)
C10 0.0302(16) 0.0371(16) 0.0345(17) 0.0164(14) 0.0077(13) 0.0040(13)
C11 0.0456(19) 0.0480(19) 0.0346(18) 0.0221(15) 0.0108(15) 0.0084(16)
C12 0.043(2) 0.067(2) 0.055(2) 0.022(2) 0.0203(18) 0.0266(19)
C13 0.0330(16) 0.0447(18) 0.048(2) 0.0277(16) 0.0149(14) 0.0131(14)
C14 0.0274(17) 0.064(2) 0.061(2) 0.022(2) 0.0086(16) 0.0128(16)
C15 0.049(2) 0.074(3) 0.046(2) 0.026(2) 0.0234(18) 0.028(2)
C16 0.0342(17) 0.0360(16) 0.0361(18) 0.0056(14) 0.0029(14) 0.0061(13)
C17 0.044(2) 0.0350(18) 0.068(3) 0.0109(18) 0.0116(19) 0.0073(16)
C18 0.048(2) 0.053(2) 0.051(2) 0.0001(18) 0.0202(18) 0.0077(17)
C23 0.0314(16) 0.053(2) 0.0288(16) 0.0207(15) 0.0008(13) 0.0060(15)

loop_
_atom_type_symbol
_atom_type_description
_atom_type_scat_dispersion_real
_atom_type_scat_dispersion_imag
_atom_type_scat_source
C C 0.0181 0.0091 'International Tables Vol C Tables 4.2.6.8 and 6.1.1.4'
H H 0.0000 0.0000 'International Tables Vol C Tables 4.2.6.8 and 6.1.1.4'
O O 0.0492 0.0322 'International Tables Vol C Tables 4.2.6.8 and 6.1.1.4'
P P 0.2955 0.4335 'International Tables Vol C Tables 4.2.6.8 and 6.1.1.4'
Pd Pd 0.1215 3.9337 'International Tables Vol C Tables 4.2.6.8 and 6.1.1.4'

loop_
_geom_angle_atom_site_label_1
_geom_angle_atom_site_label_2
_geom_angle_atom_site_label_3
_geom_angle
C1 Pd C23 179.45(12)
C1 Pd P2 79.47(9)
C23 Pd P2 100.71(10)
C1 Pd P1 79.68(9)
C23 Pd P1 100.17(10)
P2 Pd P1 158.87(3)
O1 P1 C10 100.51(13)
O1 P1 C7 102.47(14)
C10 P1 C7 105.99(16)
O1 P1 Pd 105.95(8)
C10 P1 Pd 121.12(11)
C7 P1 Pd 117.75(12)
O2 P2 C13 101.05(13)
O2 P2 C16 100.85(14)
C13 P2 C16 106.41(16)
O2 P2 Pd 106.21(8)
C13 P2 Pd 117.85(11)
C16 P2 Pd 121.15(12)
C2 O1 P1 114.24(18)
C6 O2 P2 113.77(18)
C2 C1 C6 116.0(3)
C2 C1 Pd 121.9(2)
C6 C1 Pd 122.1(2)
C1 C2 C3 124.0(3)
C1 C2 O1 117.9(3)
C3 C2 O1 118.0(3)
C2 C3 C4 116.8(3)
C2 C3 H3 121.6
C4 C3 H3 121.6
C5 C4 C3 121.7(3)
C5 C4 H4 119.2
C3 C4 H4 119.2
C6 C5 C4 118.3(3)
C6 C5 H5 120.8
C4 C5 H5 120.8
C5 C6 C1 123.1(3)
C5 C6 O2 119.3(3)
C1 C6 O2 117.5(3)
C9 C7 C8 111.9(3)
C9 C7 P1 114.7(3)
C8 C7 P1 108.9(3)
C9 C7 H7 107.0
C8 C7 H7 107.0
P1 C7 H7 107.0
C7 C8 H8A 109.5
C7 C8 H8B 109.5
H8A C8 H8B 109.5
C7 C8 H8C 109.5
H8A C8 H8C 109.5
H8B C8 H8C 109.5
C7 C9 H9A 109.5
C7 C9 H9B 109.5
H9A C9 H9B 109.5
C7 C9 H9C 109.5
H9A C9 H9C 109.5
H9B C9 H9C 109.5
C12 C10 C11 111.6(3)
C12 C10 P1 109.2(2)
C11 C10 P1 109.9(2)
C12 C10 H10 108.7
C11 C10 H10 108.7
P1 C10 H10 108.7
C10 C11 H11A 109.5
C10 C11 H11B 109.5
H11A C11 H11B 109.5
C10 C11 H11C 109.5
H11A C11 H11C 109.5
H11B C11 H11C 109.5
C10 C12 H12A 109.5
C10 C12 H12B 109.5
H12A C12 H12B 109.5
C10 C12 H12C 109.5
H12A C12 H12C 109.5
H12B C12 H12C 109.5
C14 C13 C15 111.3(3)
C14 C13 P2 110.9(2)
C15 C13 P2 109.1(2)
C14 C13 H13 108.5
C15 C13 H13 108.5
P2 C13 H13 108.5
C13 C14 H14A 109.5
C13 C14 H14B 109.5
H14A C14 H14B 109.5
C13 C14 H14C 109.5
H14A C14 H14C 109.5
H14B C14 H14C 109.5
C13 C15 H15A 109.5
C13 C15 H15B 109.5
H15A C15 H15B 109.5
C13 C15 H15C 109.5
H15A C15 H15C 109.5
H15B C15 H15C 109.5
C17 C16 C18 111.7(3)
C17 C16 P2 114.2(3)
C18 C16 P2 108.2(2)
C17 C16 H16 107.5
C18 C16 H16 107.5
P2 C16 H16 107.5
C16 C17 H17A 109.5
C16 C17 H17B 109.5
H17A C17 H17B 109.5
C16 C17 H17C 109.5
H17A C17 H17C 109.5
H17B C17 H17C 109.5
C16 C18 H18A 109.5
C16 C18 H18B 109.5
H18A C18 H18B 109.5
C16 C18 H18C 109.5
H18A C18 H18C 109.5
H18B C18 H18C 109.5
Pd C23 H23A 109.5
Pd C23 H23B 109.5
H23A C23 H23B 109.5
Pd C23 H23C 109.5
H23A C23 H23C 109.5
H23B C23 H23C 109.5

loop_
_geom_bond_atom_site_label_1
_geom_bond_atom_site_label_2
_geom_bond_distance
Pd C1 2.026(3)
Pd C23 2.125(3)
Pd P2 2.2591(7)
Pd P1 2.2628(7)
P1 O1 1.657(2)
P1 C10 1.827(3)
P1 C7 1.830(3)
P2 O2 1.664(2)
P2 C13 1.829(3)
P2 C16 1.834(3)
O1 C2 1.408(4)
O2 C6 1.410(4)
C1 C2 1.384(4)
C1 C6 1.395(4)
C2 C3 1.391(4)
C3 C4 1.400(4)
C3 H3 0.9500
C4 C5 1.385(5)
C4 H4 0.9500
C5 C6 1.379(4)
C5 H5 0.9500
C7 C9 1.524(5)
C7 C8 1.529(6)
C7 H7 1.0000
C8 H8A 0.9800
C8 H8B 0.9800
C8 H8C 0.9800
C9 H9A 0.9800
C9 H9B 0.9800
C9 H9C 0.9800
C10 C12 1.525(5)
C10 C11 1.535(4)
C10 H10 1.0000
C11 H11A 0.9800
C11 H11B 0.9800
C11 H11C 0.9800
C12 H12A 0.9800
C12 H12B 0.9800
C12 H12C 0.9800
C13 C14 1.534(5)
C13 C15 1.539(6)
C13 H13 1.0000
C14 H14A 0.9800
C14 H14B 0.9800
C14 H14C 0.9800
C15 H15A 0.9800
C15 H15B 0.9800
C15 H15C 0.9800
C16 C17 1.518(5)
C16 C18 1.538(5)
C16 H16 1.0000
C17 H17A 0.9800
C17 H17B 0.9800
C17 H17C 0.9800
C18 H18A 0.9800
C18 H18B 0.9800
C18 H18C 0.9800
C23 H23A 0.9800
C23 H23B 0.9800
C23 H23C 0.9800

loop_
_geom_torsion_atom_site_label_1
_geom_torsion_atom_site_label_2
_geom_torsion_atom_site_label_3
_geom_torsion_atom_site_label_4
_geom_torsion
C1 Pd P1 O1 3.85(11)
C23 Pd P1 O1 -176.68(13)
P2 Pd P1 O1 -5.64(13)
C1 Pd P1 C10 -109.37(15)
C23 Pd P1 C10 70.10(16)
P2 Pd P1 C10 -118.86(14)
C1 Pd P1 C7 117.69(15)
C23 Pd P1 C7 -62.84(17)
P2 Pd P1 C7 108.20(15)
C1 Pd P2 O2 7.69(11)
C23 Pd P2 O2 -171.78(13)
P1 Pd P2 O2 17.19(13)
C1 Pd P2 C13 -104.60(15)
C23 Pd P2 C13 75.93(17)
P1 Pd P2 C13 -95.10(15)
C1 Pd P2 C16 121.56(15)
C23 Pd P2 C16 -57.91(16)
P1 Pd P2 C16 131.06(14)
C10 P1 O1 C2 121.4(2)
C7 P1 O1 C2 -129.5(2)
Pd P1 O1 C2 -5.5(2)
C13 P2 O2 C6 113.5(2)
C16 P2 O2 C6 -137.2(2)
Pd P2 O2 C6 -10.0(2)
C23 Pd C1 C2 -77(12)
P2 Pd C1 C2 174.3(3)
P1 Pd C1 C2 -2.2(2)
C23 Pd C1 C6 104(12)
P2 Pd C1 C6 -5.5(2)
P1 Pd C1 C6 178.0(2)
C6 C1 C2 C3 -0.5(5)
Pd C1 C2 C3 179.8(2)
C6 C1 C2 O1 179.1(2)
Pd C1 C2 O1 -0.6(4)
P1 O1 C2 C1 4.4(4)
P1 O1 C2 C3 -176.0(2)
C1 C2 C3 C4 0.3(5)
O1 C2 C3 C4 -179.3(3)
C2 C3 C4 C5 -0.2(5)
C3 C4 C5 C6 0.4(5)
C4 C5 C6 C1 -0.6(5)
C4 C5 C6 O2 179.1(3)
C2 C1 C6 C5 0.6(4)
Pd C1 C6 C5 -179.6(2)
C2 C1 C6 O2 -179.1(2)
Pd C1 C6 O2 0.6(4)
P2 O2 C6 C5 -172.9(2)
P2 O2 C6 C1 6.9(3)
O1 P1 C7 C9 -58.9(3)
C10 P1 C7 C9 46.0(3)
Pd P1 C7 C9 -174.7(2)
O1 P1 C7 C8 67.4(3)
C10 P1 C7 C8 172.3(3)
Pd P1 C7 C8 -48.4(3)
O1 P1 C10 C12 -67.5(3)
C7 P1 C10 C12 -173.9(2)
Pd P1 C10 C12 48.5(3)
O1 P1 C10 C11 169.7(2)
C7 P1 C10 C11 63.3(3)
Pd P1 C10 C11 -74.3(2)
O2 P2 C13 C14 166.7(2)
C16 P2 C13 C14 61.7(3)
Pd P2 C13 C14 -78.2(3)
O2 P2 C13 C15 -70.4(2)
C16 P2 C13 C15 -175.3(2)
Pd P2 C13 C15 44.7(3)
O2 P2 C16 C17 -57.3(3)
C13 P2 C16 C17 47.8(3)
Pd P2 C16 C17 -173.9(2)
O2 P2 C16 C18 67.7(3)
C13 P2 C16 C18 172.8(3)
Pd P2 C16 C18 -48.9(3)
